data_2230400
loop_
_publ_author_name
'Starosta, Wojciech'
'Leciejewicz, Janusz'

_publ_section_title
;
 Poly[(\m~2~-nitrato-\k^2^<i>O</i>:<i>O</i>')(\m~2~-pyrimidinium-2-carboxylato-\k^2^<i>O</i>:<i>O</i>')lithium(I)]
;
_journal_coeditor_code KP2322
_journal_issue 6
_journal_name_full 'Acta Crystallographica Section E'
_journal_page_first m818
_journal_paper_doi 10.1107/S1600536811019520
_journal_volume 67
_journal_year 2011
_chemical_formula_iupac '[Li (C5 H4 N2 O2) (N O3)]'
_chemical_formula_moiety 'C5 H4 Li N3 O5'
_chemical_formula_sum 'C5 H4 Li N3 O5'
_chemical_formula_weight 193.05
_chemical_name_systematic
;
Poly[(\m~2~-nitrato-\k^2^<i>O</i>:<i>O</i>')(\m~2~-pyrimidinium-2-carboxylato-
\k^2^<i>O</i>:<i>O</i>')lithium(I)]
;
_space_group_IT_number 61
_symmetry_cell_setting orthorhombic
_symmetry_space_group_name_Hall '-P 2ac 2ab'
_symmetry_space_group_name_H-M 'P b c a'
_atom_sites_solution_hydrogens geom
_atom_sites_solution_primary direct
_atom_sites_solution_secondary difmap
_audit_creation_method SHELXL-97
_cell_angle_alpha 90.00
_cell_angle_beta 90.00
_cell_angle_gamma 90.00
_cell_formula_units_Z 8
_cell_length_a 12.403(3)
_cell_length_b 9.3290(19)
_cell_length_c 12.810(3)
_cell_measurement_reflns_used 25
_cell_measurement_temperature 293(2)
_cell_measurement_theta_max 15
_cell_measurement_theta_min 6
_cell_volume 1482.2(6)
_computing_cell_refinement 'KM-4 Software (Kuma, 1996)'
_computing_data_collection 'KM-4 Software (Kuma, 1996)'
_computing_data_reduction 'DATAPROC (Kuma, 2001)'
_computing_molecular_graphics 'SHELXTL (Sheldrick, 2008)'
_computing_publication_material 'SHELXTL (Sheldrick, 2008)'
_computing_structure_refinement 'SHELXL97 (Sheldrick, 2008)'
_computing_structure_solution 'SHELXS97 (Sheldrick, 2008)'
_diffrn_ambient_temperature 293(2)
_diffrn_measured_fraction_theta_full 0.996
_diffrn_measured_fraction_theta_max 0.996
_diffrn_measurement_device_type 'Kuma KM-4 four-circle'
_diffrn_measurement_method 'profile data from \w/2\q'
_diffrn_radiation_monochromator graphite
_diffrn_radiation_source 'fine-focus sealed tube'
_diffrn_radiation_type MoK\a
_diffrn_radiation_wavelength 0.71073
_diffrn_reflns_av_R_equivalents 0.1583
_diffrn_reflns_av_sigmaI/netI 0.1484
_diffrn_reflns_limit_h_max 17
_diffrn_reflns_limit_h_min 0
_diffrn_reflns_limit_k_max 13
_diffrn_reflns_limit_k_min 0
_diffrn_reflns_limit_l_max 18
_diffrn_reflns_limit_l_min -18
_diffrn_reflns_number 4248
_diffrn_reflns_theta_full 30.11
_diffrn_reflns_theta_max 30.11
_diffrn_reflns_theta_min 3.16
_diffrn_standards_decay_% 3.78
_diffrn_standards_interval_count 200
_diffrn_standards_number 3
_exptl_absorpt_coefficient_mu 0.153
_exptl_absorpt_correction_T_max 0.93866
_exptl_absorpt_correction_T_min 0.78228
_exptl_absorpt_correction_type analytical
_exptl_absorpt_process_details
;
(CrysAlis RED; Oxford Diffraction,2008)
;
_exptl_crystal_colour colorless
_exptl_crystal_density_diffrn 1.730
_exptl_crystal_density_method 'not measured'
_exptl_crystal_description plates
_exptl_crystal_F_000 784
_exptl_crystal_size_max 0.486
_exptl_crystal_size_mid 0.475
_exptl_crystal_size_min 0.144
_refine_diff_density_max 0.425
_refine_diff_density_min -0.318
_refine_ls_extinction_method none
_refine_ls_goodness_of_fit_ref 0.965
_refine_ls_hydrogen_treatment mixed
_refine_ls_matrix_type full
_refine_ls_number_parameters 131
_refine_ls_number_reflns 2179
_refine_ls_number_restraints 0
_refine_ls_restrained_S_all 0.965
_refine_ls_R_factor_all 0.0778
_refine_ls_R_factor_gt 0.0498
_refine_ls_shift/su_max 0.000
_refine_ls_shift/su_mean 0.000
_refine_ls_structure_factor_coef Fsqd
_refine_ls_weighting_details 'calc w=1/[\s^2^(Fo^2^)+(0.0702P)^2^+0.2975P] where P=(Fo^2^+2Fc^2^)/3'
_refine_ls_weighting_scheme calc
_refine_ls_wR_factor_gt 0.1360
_refine_ls_wR_factor_ref 0.1531
_reflns_number_gt 1504
_reflns_number_total 2179
_reflns_threshold_expression I>2\s(I)
_cod_data_source_file kp2322.cif
_cod_data_source_block I
_cod_original_cell_volume 1482.2(5)
_cod_database_code 2230400
_cod_database_fobs_code 2230400

loop_
_symmetry_equiv_pos_as_xyz
'x, y, z'
'-x+1/2, -y, z+1/2'
'-x, y+1/2, -z+1/2'
'x+1/2, -y+1/2, -z'
'-x, -y, -z'
'x-1/2, y, -z-1/2'
'x, -y-1/2, z-1/2'
'-x-1/2, y-1/2, z'

loop_
_atom_site_type_symbol
_atom_site_label
_atom_site_fract_x
_atom_site_fract_y
_atom_site_fract_z
_atom_site_U_iso_or_equiv
_atom_site_adp_type
_atom_site_calc_flag
_atom_site_refinement_flags
_atom_site_occupancy
_atom_site_symmetry_multiplicity
_atom_site_disorder_assembly
_atom_site_disorder_group
N N2 0.61057(10) 0.04538(11) 0.35126(12) 0.0250(3) Uani d . 1 1 . .
O O1 0.71796(9) 0.39321(10) 0.32671(12) 0.0323(3) Uani d . 1 1 . .
O O11 0.47373(9) 0.63026(13) 0.36709(13) 0.0400(4) Uani d . 1 1 . .
N N1 0.52999(10) 0.27071(12) 0.37133(13) 0.0294(3) Uani d . 1 1 . .
C C2 0.61507(11) 0.18883(13) 0.35586(13) 0.0236(3) Uani d . 1 1 . .
N N11 0.38359(10) 0.62115(13) 0.40961(13) 0.0300(3) Uani d . 1 1 . .
C C4 0.51530(13) -0.02147(14) 0.35905(15) 0.0290(4) Uani d . 1 1 . .
H H4 0.5115 -0.1208 0.3538 0.035 Uiso calc R 1 1 . .
O O2 0.80624(9) 0.18762(11) 0.35001(13) 0.0378(4) Uani d . 1 1 . .
C C7 0.72441(11) 0.26027(14) 0.34338(14) 0.0258(3) Uani d . 1 1 . .
C C5 0.42357(12) 0.05728(16) 0.37473(16) 0.0332(4) Uani d . 1 1 . .
H H5 0.3565 0.0135 0.3806 0.040 Uiso calc R 1 1 . .
C C6 0.43471(12) 0.20546(16) 0.38159(17) 0.0350(4) Uani d . 1 1 . .
H H6 0.3737 0.2610 0.3937 0.042 Uiso calc R 1 1 . .
O O12 0.35866(13) 0.51255(13) 0.45999(13) 0.0464(4) Uani d . 1 1 . .
O O13 0.32128(12) 0.72177(17) 0.4017(2) 0.0755(7) Uani d . 1 1 . .
Li Li1 0.6045(2) 0.5149(3) 0.3893(3) 0.0362(7) Uani d . 1 1 . .
H H2 0.671(2) -0.005(3) 0.339(2) 0.044(6) Uiso d . 1 1 . .

loop_
_atom_site_aniso_label
_atom_site_aniso_U_11
_atom_site_aniso_U_22
_atom_site_aniso_U_33
_atom_site_aniso_U_12
_atom_site_aniso_U_13
_atom_site_aniso_U_23
N2 0.0196(5) 0.0171(5) 0.0382(8) -0.0002(4) -0.0020(5) -0.0003(5)
O1 0.0227(5) 0.0175(4) 0.0567(8) -0.0023(3) 0.0012(5) 0.0000(4)
O11 0.0233(6) 0.0398(6) 0.0568(10) 0.0039(4) 0.0078(5) 0.0067(6)
N1 0.0190(6) 0.0212(5) 0.0479(9) 0.0021(4) -0.0008(5) -0.0048(5)
C2 0.0200(6) 0.0184(5) 0.0323(8) -0.0005(4) -0.0018(6) -0.0018(5)
N11 0.0230(6) 0.0287(6) 0.0384(8) -0.0003(4) -0.0009(6) 0.0007(5)
C4 0.0260(7) 0.0200(5) 0.0410(10) -0.0042(5) -0.0013(7) 0.0014(5)
O2 0.0183(5) 0.0241(5) 0.0710(10) 0.0023(4) 0.0002(6) 0.0032(5)
C7 0.0199(6) 0.0186(5) 0.0388(8) -0.0011(4) -0.0017(6) -0.0029(5)
C5 0.0193(6) 0.0304(6) 0.0499(11) -0.0065(5) -0.0018(7) 0.0000(7)
C6 0.0191(6) 0.0308(7) 0.0551(12) 0.0021(5) 0.0020(7) -0.0064(7)
O12 0.0557(8) 0.0362(6) 0.0474(9) -0.0142(6) 0.0041(8) 0.0043(6)
O13 0.0321(7) 0.0554(8) 0.139(2) 0.0210(6) 0.0136(10) 0.0267(11)
Li1 0.0294(13) 0.0305(11) 0.0486(19) 0.0042(10) 0.0029(13) 0.0051(12)

loop_
_atom_type_symbol
_atom_type_description
_atom_type_scat_dispersion_real
_atom_type_scat_dispersion_imag
_atom_type_scat_source
C C 0.0033 0.0016 'International Tables Vol C Tables 4.2.6.8 and 6.1.1.4'
H H 0.0000 0.0000 'International Tables Vol C Tables 4.2.6.8 and 6.1.1.4'
Li Li -0.0003 0.0001 'International Tables Vol C Tables 4.2.6.8 and 6.1.1.4'
N N 0.0061 0.0033 'International Tables Vol C Tables 4.2.6.8 and 6.1.1.4'
O O 0.0106 0.0060 'International Tables Vol C Tables 4.2.6.8 and 6.1.1.4'

loop_
_geom_angle_atom_site_label_1
_geom_angle_atom_site_label_2
_geom_angle_atom_site_label_3
_geom_angle_site_symmetry_1
_geom_angle_site_symmetry_3
_geom_angle
_geom_angle_publ_flag
C4 N2 C2 . . 119.87(13) ?
C4 N2 H2 . . 120.5(15) ?
C2 N2 H2 . . 119.5(15) ?
C7 O1 Li1 . . 122.76(14) ?
N11 O11 Li1 . . 129.73(15) ?
C2 N1 C6 . . 117.33(11) ?
C2 N1 Li1 . . 104.42(11) ?
C6 N1 Li1 . . 137.95(11) ?
N1 C2 N2 . . 123.50(13) ?
N1 C2 C7 . . 118.44(11) ?
N2 C2 C7 . . 118.06(12) ?
O13 N11 O12 . . 120.90(16) ?
O13 N11 O11 . . 118.66(15) ?
O12 N11 O11 . . 120.44(14) ?
N2 C4 C5 . . 119.61(12) ?
N2 C4 H4 . . 120.2 ?
C5 C4 H4 . . 120.2 ?
C7 O2 Li1 . 8_755 156.13(14) ?
O2 C7 O1 . . 127.53(13) ?
O2 C7 C2 . . 119.35(12) ?
O1 C7 C2 . . 113.12(11) ?
C4 C5 C6 . . 117.36(14) ?
C4 C5 H5 . . 121.3 ?
C6 C5 H5 . . 121.3 ?
N1 C6 C5 . . 122.29(14) ?
N1 C6 H6 . . 118.9 ?
C5 C6 H6 . . 118.9 ?
N11 O12 Li1 . 5_666 123.35(15) ?
O11 Li1 O1 . . 147.4(2) ?
O11 Li1 O12 . 5_666 113.43(18) ?
O1 Li1 O12 . 5_666 98.94(15) ?
O11 Li1 O2 . 8_765 88.82(12) ?
O1 Li1 O2 . 8_765 88.11(14) ?
O12 Li1 O2 5_666 8_765 102.57(16) ?
O11 Li1 N1 . . 100.51(13) ?
O1 Li1 N1 . . 72.49(10) ?
O12 Li1 N1 5_666 . 93.28(13) ?
O2 Li1 N1 8_765 . 156.71(19) ?

loop_
_geom_bond_atom_site_label_1
_geom_bond_atom_site_label_2
_geom_bond_site_symmetry_2
_geom_bond_distance
_geom_bond_publ_flag
N2 C4 . 1.3399(19) ?
N2 C2 . 1.3406(16) ?
N2 H2 . 0.90(3) ?
O1 C7 . 1.2610(16) ?
O1 Li1 . 1.978(3) y
O11 N11 . 1.2466(18) ?
O11 Li1 . 1.967(3) y
N1 C2 . 1.3178(18) ?
N1 C6 . 1.3357(19) ?
N1 Li1 . 2.469(3) ?
C2 C7 . 1.5194(19) ?
N11 O13 . 1.2201(18) ?
N11 O12 . 1.2404(18) ?
C4 C5 . 1.369(2) ?
C4 H4 . 0.9300 ?
O2 C7 . 1.2234(17) ?
O2 Li1 8_755 2.019(3) ?
C5 C6 . 1.392(2) ?
C5 H5 . 0.9300 ?
C6 H6 . 0.9300 ?
O12 Li1 5_666 2.001(4) ?
Li1 O12 5_666 2.001(4) y
Li1 O2 8_765 2.019(3) y

loop_
_geom_hbond_atom_site_label_D
_geom_hbond_atom_site_label_H
_geom_hbond_atom_site_label_A
_geom_hbond_site_symmetry_A
_geom_hbond_distance_DH
_geom_hbond_distance_HA
_geom_hbond_distance_DA
_geom_hbond_angle_DHA
N2 H2 O1 8_755 0.90(3) 1.68(3) 2.5762(17) 174(3)
